data_7250041
loop_
_publ_author_name
'Sujilkumar, Suvarna'
'Hariharan, Mahesh'

_publ_section_title
;
 Harnessing Luminescence from Heavy Atom-Free Organic Charge Transfer
 Cocrystal
;
_journal_name_full 'Physical Chemistry Chemical Physics'
_journal_paper_doi 10.1039/D5CP00510H
_journal_year 2024
_chemical_formula_moiety 'C28 H32 B2 O4'
_chemical_formula_sum 'C28 H32 B2 O4'
_chemical_formula_weight 454.15
_chemical_name_systematic PYDB
_space_group_crystal_system monoclinic
_space_group_IT_number 14
_space_group_name_Hall '-P 2yn'
_space_group_name_H-M_alt 'P 1 21/n 1'
_atom_sites_solution_hydrogens geom
_atom_sites_solution_primary dual
_audit_creation_date 2024-10-24
_audit_creation_method
;
Olex2 1.5
(compiled 2024.02.16 svn.r378c4104 for OlexSys, GUI svn.r6928)
;
_audit_update_record
;
2024-10-24 deposited with the CCDC.	2025-02-26 downloaded from the CCDC.
;
_cell_angle_alpha 90
_cell_angle_beta 102.084(2)
_cell_angle_gamma 90
_cell_formula_units_Z 2
_cell_length_a 10.5742(7)
_cell_length_b 10.9869(8)
_cell_length_c 11.2991(8)
_cell_measurement_reflns_used 6352
_cell_measurement_temperature 296.15
_cell_measurement_theta_max 26.79
_cell_measurement_theta_min 2.40
_cell_volume 1283.62(16)
_computing_molecular_graphics 'Olex2 1.5 (Dolomanov et al., 2009)'
_computing_publication_material 'Olex2 1.5 (Dolomanov et al., 2009)'
_computing_structure_refinement 'SHELXL 2018/3 (Sheldrick, 2015)'
_computing_structure_solution 'SHELXT 2018/2 (Sheldrick, 2018)'
_diffrn_ambient_temperature 296.15
_diffrn_measured_fraction_theta_full 1.000
_diffrn_measured_fraction_theta_max 0.997
_diffrn_measurement_device_type 'Bruker APEX-II CCD'
_diffrn_measurement_method '\f and \w scans'
_diffrn_radiation_type MoK\a
_diffrn_radiation_wavelength 0.71073
_diffrn_reflns_av_R_equivalents 0.0294
_diffrn_reflns_av_unetI/netI 0.0211
_diffrn_reflns_Laue_measured_fraction_full 1.000
_diffrn_reflns_Laue_measured_fraction_max 0.997
_diffrn_reflns_limit_h_max 14
_diffrn_reflns_limit_h_min -11
_diffrn_reflns_limit_k_max 14
_diffrn_reflns_limit_k_min -14
_diffrn_reflns_limit_l_max 15
_diffrn_reflns_limit_l_min -15
_diffrn_reflns_number 21485
_diffrn_reflns_point_group_measured_fraction_full 1.000
_diffrn_reflns_point_group_measured_fraction_max 0.997
_diffrn_reflns_theta_full 25.242
_diffrn_reflns_theta_max 28.388
_diffrn_reflns_theta_min 2.400
_diffrn_standards_number 0
_exptl_absorpt_coefficient_mu 0.076
_exptl_absorpt_correction_type none
_exptl_crystal_colour colourless
_exptl_crystal_colour_primary colourless
_exptl_crystal_density_diffrn 1.175
_exptl_crystal_description block
_exptl_crystal_F_000 484
_exptl_crystal_size_max 0.085
_exptl_crystal_size_mid 0.068
_exptl_crystal_size_min 0.048
_refine_diff_density_max 0.489
_refine_diff_density_min -0.267
_refine_diff_density_rms 0.057
_refine_ls_extinction_method none
_refine_ls_goodness_of_fit_ref 1.062
_refine_ls_hydrogen_treatment constr
_refine_ls_matrix_type full
_refine_ls_number_parameters 158
_refine_ls_number_reflns 3206
_refine_ls_number_restraints 0
_refine_ls_restrained_S_all 1.062
_refine_ls_R_factor_all 0.0853
_refine_ls_R_factor_gt 0.0659
_refine_ls_shift/su_max 0.001
_refine_ls_shift/su_mean 0.000
_refine_ls_structure_factor_coef Fsqd
_refine_ls_weighting_details 'w=1/[\s^2^(Fo^2^)+(0.1270P)^2^+0.3804P] where P=(Fo^2^+2Fc^2^)/3'
_refine_ls_weighting_scheme calc
_refine_ls_wR_factor_gt 0.1967
_refine_ls_wR_factor_ref 0.2197
_reflns_Friedel_coverage 0.000
_reflns_number_gt 2350
_reflns_number_total 3206
_reflns_threshold_expression 'I > 2\s(I)'
_cod_data_source_file d5cp00510h2.cif
_cod_data_source_block b5pyb
_cod_database_code 7250041
_shelx_shelxl_version_number 2018/3
_shelx_space_group_comment
;
The symmetry employed for this shelxl refinement is uniquely defined
by the following loop, which should always be used as a source of
symmetry information in preference to the above space-group names.
They are only intended as comments.
;
_shelx_estimated_absorpt_t_max 0.996
_shelx_estimated_absorpt_t_min 0.994
_olex2_refinement_description
;
1. Fixed Uiso
 At 1.2 times of:
  All C(H) groups
 At 1.5 times of:
  All C(H,H,H) groups
2.a Aromatic/amide H refined with riding coordinates:
 C007(H007), C008(H008), C009(H009), C00A(H00A)
2.b Idealised Me refined as rotating group:
 C00E(H00B,H00C,H00D), C00F(H00E,H00F,H00G), C00G(H00H,H00I,H00J), C00H(H00K,
 H00L,H00M)
;
_olex2_submission_special_instructions 'No special instructions were received'

loop_
_space_group_symop_operation_xyz
'x, y, z'
'-x+1/2, y+1/2, -z+1/2'
'-x, -y, -z'
'x-1/2, -y-1/2, z-1/2'

loop_
_atom_site_label
_atom_site_type_symbol
_atom_site_fract_x
_atom_site_fract_y
_atom_site_fract_z
_atom_site_U_iso_or_equiv
_atom_site_adp_type
_atom_site_occupancy
_atom_site_site_symmetry_order
_atom_site_calc_flag
_atom_site_refinement_flags_posn
_atom_site_refinement_flags_adp
_atom_site_refinement_flags_occupancy
_atom_site_disorder_assembly
_atom_site_disorder_group
O001 O 0.41898(13) 0.41949(13) 0.65995(14) 0.0555(4) Uani 1 1 d . . . . .
O002 O 0.21161(13) 0.41860(13) 0.55504(14) 0.0550(4) Uani 1 1 d . . . . .
C003 C 0.44687(14) 0.04130(13) 0.48470(13) 0.0286(3) Uani 1 1 d . . . . .
C004 C 0.44788(14) 0.15400(13) 0.54723(13) 0.0297(4) Uani 1 1 d . . . . .
C005 C 0.33968(14) 0.01042(14) 0.39173(14) 0.0324(4) Uani 1 1 d . . . . .
C006 C 0.34075(15) 0.23401(15) 0.51780(14) 0.0336(4) Uani 1 1 d . . . . .
C007 C 0.55882(16) 0.18106(15) 0.64057(15) 0.0372(4) Uani 1 1 d . . . . .
H007 H 0.561684 0.254391 0.682152 0.045 Uiso 1 1 calc R U . . .
C008 C 0.23628(16) 0.19899(16) 0.42640(15) 0.0379(4) Uani 1 1 d . . . . .
H008 H 0.164914 0.250230 0.407132 0.045 Uiso 1 1 calc R U . . .
C009 C 0.65898(16) 0.10317(16) 0.66967(16) 0.0395(4) Uani 1 1 d . . . . .
H009 H 0.728862 0.123818 0.731138 0.047 Uiso 1 1 calc R U . . .
C00A C 0.23552(16) 0.09115(16) 0.36396(15) 0.0388(4) Uani 1 1 d . . . . .
H00A H 0.164938 0.071890 0.302674 0.047 Uiso 1 1 calc R U . . .
C00B C 0.3557(2) 0.52241(19) 0.7054(2) 0.0583(6) Uani 1 1 d . . . . .
C00C C 0.2324(2) 0.5394(2) 0.6074(2) 0.0579(6) Uani 1 1 d . . . . .
B00D B 0.32696(19) 0.35848(18) 0.58035(18) 0.0379(4) Uani 1 1 d . . . . .
C00E C 0.1151(3) 0.5823(3) 0.6483(3) 0.0898(10) Uani 1 1 d . . . . .
H00B H 0.046288 0.595179 0.579144 0.135 Uiso 1 1 calc R U . . .
H00C H 0.134049 0.657223 0.692046 0.135 Uiso 1 1 calc R U . . .
H00D H 0.089201 0.522015 0.700007 0.135 Uiso 1 1 calc R U . . .
C00F C 0.3251(4) 0.4761(4) 0.8244(3) 0.1124(14) Uani 1 1 d . . . . .
H00E H 0.273939 0.403384 0.809137 0.169 Uiso 1 1 calc R U . . .
H00F H 0.277883 0.537309 0.857639 0.169 Uiso 1 1 calc R U . . .
H00G H 0.404346 0.458623 0.880765 0.169 Uiso 1 1 calc R U . . .
C00G C 0.4451(3) 0.6287(3) 0.7297(4) 0.1237(17) Uani 1 1 d . . . . .
H00H H 0.517997 0.608293 0.792699 0.186 Uiso 1 1 calc R U . . .
H00I H 0.400315 0.696938 0.754734 0.186 Uiso 1 1 calc R U . . .
H00J H 0.474431 0.649355 0.657412 0.186 Uiso 1 1 calc R U . . .
C00H C 0.2566(5) 0.6200(3) 0.5037(3) 0.1135(14) Uani 1 1 d . . . . .
H00K H 0.333102 0.592708 0.478426 0.170 Uiso 1 1 calc R U . . .
H00L H 0.268038 0.702817 0.530804 0.170 Uiso 1 1 calc R U . . .
H00M H 0.183931 0.614824 0.436834 0.170 Uiso 1 1 calc R U . . .

loop_
_atom_site_aniso_label
_atom_site_aniso_U_11
_atom_site_aniso_U_22
_atom_site_aniso_U_33
_atom_site_aniso_U_23
_atom_site_aniso_U_13
_atom_site_aniso_U_12
O001 0.0438(7) 0.0446(8) 0.0734(10) -0.0214(7) 0.0012(7) 0.0103(6)
O002 0.0434(8) 0.0471(8) 0.0690(9) -0.0179(7) -0.0007(6) 0.0130(6)
C003 0.0282(7) 0.0291(7) 0.0273(7) 0.0006(6) 0.0033(5) 0.0008(6)
C004 0.0300(7) 0.0287(7) 0.0298(7) -0.0003(6) 0.0045(6) 0.0013(6)
C005 0.0304(8) 0.0335(8) 0.0307(7) -0.0015(6) 0.0005(6) 0.0018(6)
C006 0.0355(8) 0.0311(8) 0.0339(8) 0.0010(6) 0.0063(6) 0.0041(6)
C007 0.0364(8) 0.0339(8) 0.0383(8) -0.0096(7) 0.0011(6) 0.0001(6)
C008 0.0346(8) 0.0362(8) 0.0400(9) 0.0025(7) 0.0013(6) 0.0092(7)
C009 0.0335(8) 0.0396(9) 0.0398(9) -0.0094(7) -0.0052(6) 0.0012(7)
C00A 0.0336(8) 0.0410(9) 0.0365(8) -0.0012(7) -0.0046(6) 0.0054(7)
C00B 0.0516(12) 0.0443(11) 0.0753(14) -0.0211(10) 0.0049(10) 0.0106(9)
C00C 0.0572(12) 0.0431(11) 0.0713(14) -0.0116(10) 0.0086(10) 0.0148(9)
B00D 0.0383(10) 0.0347(10) 0.0411(10) -0.0006(8) 0.0091(8) 0.0051(7)
C00E 0.0598(15) 0.086(2) 0.119(2) -0.0439(18) 0.0087(15) 0.0241(14)
C00F 0.163(3) 0.112(3) 0.0603(16) -0.0119(17) 0.0173(19) 0.059(3)
C00G 0.0677(18) 0.0626(18) 0.230(5) -0.059(2) 0.007(2) 0.0018(14)
C00H 0.178(4) 0.0653(18) 0.105(3) 0.0249(17) 0.049(3) 0.033(2)

loop_
_atom_type_symbol
_atom_type_description
_atom_type_scat_dispersion_real
_atom_type_scat_dispersion_imag
_atom_type_scat_source
C C 0.0033 0.0016 'International Tables Vol C Tables 4.2.6.8 and 6.1.1.4'
H H 0.0000 0.0000 'International Tables Vol C Tables 4.2.6.8 and 6.1.1.4'
B B 0.0013 0.0007 'International Tables Vol C Tables 4.2.6.8 and 6.1.1.4'
O O 0.0106 0.0060 'International Tables Vol C Tables 4.2.6.8 and 6.1.1.4'

loop_
_geom_angle_atom_site_label_1
_geom_angle_atom_site_label_2
_geom_angle_atom_site_label_3
_geom_angle
_geom_angle_site_symmetry_1
_geom_angle_site_symmetry_3
_geom_angle_publ_flag
B00D O001 C00B 107.33(15) . . ?
B00D O002 C00C 107.76(15) . . ?
C004 C003 C003 120.53(16) . 3_656 ?
C005 C003 C003 119.60(17) . 3_656 ?
C005 C003 C004 119.87(13) . . ?
C003 C004 C007 117.70(13) . . ?
C006 C004 C003 120.00(13) . . ?
C006 C004 C007 122.29(14) . . ?
C003 C005 C009 118.79(14) . 3_656 ?
C00A C005 C003 119.03(14) . . ?
C00A C005 C009 122.18(14) . 3_656 ?
C004 C006 B00D 125.68(14) . . ?
C008 C006 C004 118.13(15) . . ?
C008 C006 B00D 116.18(14) . . ?
C004 C007 H007 119.1 . . ?
C009 C007 C004 121.85(15) . . ?
C009 C007 H007 119.1 . . ?
C006 C008 H008 118.9 . . ?
C00A C008 C006 122.23(15) . . ?
C00A C008 H008 118.9 . . ?
C005 C009 H009 119.2 3_656 . ?
C007 C009 C005 121.54(15) . 3_656 ?
C007 C009 H009 119.2 . . ?
C005 C00A H00A 119.6 . . ?
C008 C00A C005 120.72(15) . . ?
C008 C00A H00A 119.6 . . ?
O001 C00B C00C 102.91(16) . . ?
O001 C00B C00F 104.3(2) . . ?
O001 C00B C00G 110.6(2) . . ?
C00F C00B C00C 111.7(2) . . ?
C00G C00B C00C 116.6(2) . . ?
C00G C00B C00F 109.9(3) . . ?
O002 C00C C00B 102.47(15) . . ?
O002 C00C C00E 110.5(2) . . ?
O002 C00C C00H 104.6(2) . . ?
C00E C00C C00B 116.9(2) . . ?
C00E C00C C00H 109.8(3) . . ?
C00H C00C C00B 111.7(3) . . ?
O001 B00D O002 112.69(15) . . ?
O001 B00D C006 127.71(16) . . ?
O002 B00D C006 119.60(16) . . ?
C00C C00E H00B 109.5 . . ?
C00C C00E H00C 109.5 . . ?
C00C C00E H00D 109.5 . . ?
H00B C00E H00C 109.5 . . ?
H00B C00E H00D 109.5 . . ?
H00C C00E H00D 109.5 . . ?
C00B C00F H00E 109.5 . . ?
C00B C00F H00F 109.5 . . ?
C00B C00F H00G 109.5 . . ?
H00E C00F H00F 109.5 . . ?
H00E C00F H00G 109.5 . . ?
H00F C00F H00G 109.5 . . ?
C00B C00G H00H 109.5 . . ?
C00B C00G H00I 109.5 . . ?
C00B C00G H00J 109.5 . . ?
H00H C00G H00I 109.5 . . ?
H00H C00G H00J 109.5 . . ?
H00I C00G H00J 109.5 . . ?
C00C C00H H00K 109.5 . . ?
C00C C00H H00L 109.5 . . ?
C00C C00H H00M 109.5 . . ?
H00K C00H H00L 109.5 . . ?
H00K C00H H00M 109.5 . . ?
H00L C00H H00M 109.5 . . ?

loop_
_geom_bond_atom_site_label_1
_geom_bond_atom_site_label_2
_geom_bond_distance
_geom_bond_site_symmetry_2
_geom_bond_publ_flag
O001 C00B 1.461(2) . ?
O001 B00D 1.356(2) . ?
O002 C00C 1.451(2) . ?
O002 B00D 1.364(2) . ?
C003 C003 1.429(3) 3_656 ?
C003 C004 1.425(2) . ?
C003 C005 1.416(2) . ?
C004 C006 1.417(2) . ?
C004 C007 1.435(2) . ?
C005 C009 1.429(2) 3_656 ?
C005 C00A 1.398(2) . ?
C006 C008 1.399(2) . ?
C006 B00D 1.560(2) . ?
C007 H007 0.9300 . ?
C007 C009 1.348(2) . ?
C008 H008 0.9300 . ?
C008 C00A 1.378(2) . ?
C009 H009 0.9300 . ?
C00A H00A 0.9300 . ?
C00B C00C 1.535(3) . ?
C00B C00F 1.534(4) . ?
C00B C00G 1.491(4) . ?
C00C C00E 1.488(3) . ?
C00C C00H 1.532(4) . ?
C00E H00B 0.9600 . ?
C00E H00C 0.9600 . ?
C00E H00D 0.9600 . ?
C00F H00E 0.9600 . ?
C00F H00F 0.9600 . ?
C00F H00G 0.9600 . ?
C00G H00H 0.9600 . ?
C00G H00I 0.9600 . ?
C00G H00J 0.9600 . ?
C00H H00K 0.9600 . ?
C00H H00L 0.9600 . ?
C00H H00M 0.9600 . ?

loop_
_geom_torsion_atom_site_label_1
_geom_torsion_atom_site_label_2
_geom_torsion_atom_site_label_3
_geom_torsion_atom_site_label_4
_geom_torsion
_geom_torsion_site_symmetry_1
_geom_torsion_site_symmetry_2
_geom_torsion_site_symmetry_3
_geom_torsion_site_symmetry_4
_geom_torsion_publ_flag
O001 C00B C00C O002 25.6(2) . . . . ?
O001 C00B C00C C00E 146.6(2) . . . . ?
O001 C00B C00C C00H -85.8(2) . . . . ?
C003 C003 C004 C006 -178.68(17) 3_656 . . . ?
C003 C003 C004 C007 0.3(3) 3_656 . . . ?
C003 C003 C005 C009 -0.2(3) 3_656 . . 3_656 ?
C003 C003 C005 C00A 179.02(17) 3_656 . . . ?
C003 C004 C006 C008 -0.3(2) . . . . ?
C003 C004 C006 B00D 178.51(15) . . . . ?
C003 C004 C007 C009 -0.4(3) . . . . ?
C003 C005 C00A C008 -0.4(3) . . . . ?
C004 C003 C005 C009 179.98(15) . . . 3_656 ?
C004 C003 C005 C00A -0.8(2) . . . . ?
C004 C006 C008 C00A -0.9(3) . . . . ?
C004 C006 B00D O001 9.9(3) . . . . ?
C004 C006 B00D O002 -170.88(16) . . . . ?
C004 C007 C009 C005 0.5(3) . . . 3_656 ?
C005 C003 C004 C006 1.1(2) . . . . ?
C005 C003 C004 C007 -179.93(14) . . . . ?
C006 C004 C007 C009 178.53(16) . . . . ?
C006 C008 C00A C005 1.3(3) . . . . ?
C007 C004 C006 C008 -179.20(15) . . . . ?
C007 C004 C006 B00D -0.4(3) . . . . ?
C008 C006 B00D O001 -171.31(19) . . . . ?
C008 C006 B00D O002 7.9(2) . . . . ?
C009 C005 C00A C008 178.82(17) 3_656 . . . ?
C00B O001 B00D O002 8.3(2) . . . . ?
C00B O001 B00D C006 -172.46(19) . . . . ?
C00C O002 B00D O001 9.4(2) . . . . ?
C00C O002 B00D C006 -169.91(17) . . . . ?
B00D O001 C00B C00C -21.1(2) . . . . ?
B00D O001 C00B C00F 95.6(2) . . . . ?
B00D O001 C00B C00G -146.3(3) . . . . ?
B00D O002 C00C C00B -21.8(2) . . . . ?
B00D O002 C00C C00E -147.1(2) . . . . ?
B00D O002 C00C C00H 94.9(2) . . . . ?
B00D C006 C008 C00A -179.82(16) . . . . ?
C00F C00B C00C O002 -85.7(2) . . . . ?
C00F C00B C00C C00E 35.3(3) . . . . ?
C00F C00B C00C C00H 162.9(2) . . . . ?
C00G C00B C00C O002 146.8(2) . . . . ?
C00G C00B C00C C00E -92.2(3) . . . . ?
C00G C00B C00C C00H 35.4(3) . . . . ?
